data_7246855
loop_
_publ_author_name
'Arias-G\'omez, Andres'
'Mac\'ias, Mario A.'
'Portilla, Jaime'

_publ_section_title
;
 Synthesis of structural analogues of Reversan by ester aminolysis: an
 access to pyrazolo[1,5-a]pyrimidines from chalcones
;
_journal_issue 24
_journal_name_full 'RSC Advances'
_journal_page_first 16377
_journal_page_last 16386
_journal_paper_doi 10.1039/D3RA02553E
_journal_volume 13
_journal_year 2023
_chemical_formula_sum 'C22 H18 Cl N3 O2'
_chemical_formula_weight 391.84
_space_group_crystal_system monoclinic
_space_group_IT_number 14
_space_group_name_Hall '-P 2ybc'
_space_group_name_H-M_alt 'P 1 21/c 1'
_atom_sites_solution_hydrogens geom
_atom_sites_solution_primary iterative
_atom_sites_solution_secondary difmap
_audit_creation_method SHELXL-2018/3
_audit_update_record
;
2023-03-16 deposited with the CCDC.	2023-05-17 downloaded from the CCDC.
;
_cell_angle_alpha 90
_cell_angle_beta 106.052(9)
_cell_angle_gamma 90
_cell_formula_units_Z 4
_cell_length_a 14.4736(12)
_cell_length_b 7.8609(6)
_cell_length_c 17.8444(16)
_cell_measurement_reflns_used 6292
_cell_measurement_temperature 298(2)
_cell_measurement_theta_max 76.2570
_cell_measurement_theta_min 5.1460
_cell_volume 1951.1(3)
_computing_cell_refinement
;
CrysAlisPro, Agilent Technologies,
Version 1.171.37.35 (release 13-08-2014 CrysAlis171 .NET)
(compiled Aug 13 2014,18:06:01)
;
_computing_data_collection
;
CrysAlisPro, Agilent Technologies,
Version 1.171.37.35 (release 13-08-2014 CrysAlis171 .NET)
(compiled Aug 13 2014,18:06:01)
;
_computing_data_reduction
;
CrysAlisPro, Agilent Technologies,
Version 1.171.37.35 (release 13-08-2014 CrysAlis171 .NET)
(compiled Aug 13 2014,18:06:01)
;
_computing_molecular_graphics 'Mercury (Macrae et al., 2008)'
_computing_publication_material 'SHELXL-2014 (Sheldrick, 2015)'
_computing_structure_refinement 'SHELXL-2016/6 (Sheldrick, 2016)'
_computing_structure_solution 'Superflip (Palatinus & Chapuis, 2007)'
_diffrn_ambient_temperature 298(2)
_diffrn_detector 'CCD plate'
_diffrn_detector_area_resol_mean 10.6144
_diffrn_detector_type Atlas
_diffrn_measured_fraction_theta_full 0.999
_diffrn_measured_fraction_theta_max 0.990
_diffrn_measurement_device 'four-circle diffractometer'
_diffrn_measurement_device_type 'SuperNova, Dual, Cu at zero, Atlas'
_diffrn_measurement_method '\w scans'
_diffrn_radiation_type CuK\a
_diffrn_radiation_wavelength 1.54184
_diffrn_reflns_av_R_equivalents 0.0657
_diffrn_reflns_av_unetI/netI 0.0504
_diffrn_reflns_Laue_measured_fraction_full 0.999
_diffrn_reflns_Laue_measured_fraction_max 0.990
_diffrn_reflns_limit_h_max 17
_diffrn_reflns_limit_h_min -18
_diffrn_reflns_limit_k_max 6
_diffrn_reflns_limit_k_min -9
_diffrn_reflns_limit_l_max 22
_diffrn_reflns_limit_l_min -22
_diffrn_reflns_number 11940
_diffrn_reflns_point_group_measured_fraction_full 0.999
_diffrn_reflns_point_group_measured_fraction_max 0.990
_diffrn_reflns_theta_full 67.684
_diffrn_reflns_theta_max 76.372
_diffrn_reflns_theta_min 5.158
_diffrn_source 'SuperNova (Cu) micro-focus sealed X-ray Source'
_exptl_absorpt_coefficient_mu 1.918
_exptl_absorpt_correction_T_max 1.00000
_exptl_absorpt_correction_T_min 0.69424
_exptl_absorpt_correction_type multi-scan
_exptl_absorpt_process_details
;
CrysAlisPro 1.171.41.119a (Rigaku Oxford Diffraction, 2021)
Empirical absorption correction using spherical harmonics,
implemented in SCALE3 ABSPACK scaling algorithm.
;
_exptl_crystal_density_diffrn 1.334
_exptl_crystal_description parallelepiped
_exptl_crystal_F_000 816
_exptl_crystal_size_max 0.150
_exptl_crystal_size_mid 0.130
_exptl_crystal_size_min 0.120
_refine_diff_density_max 0.307
_refine_diff_density_min -0.279
_refine_diff_density_rms 0.069
_refine_ls_extinction_coef 0.0036(7)
_refine_ls_extinction_expression Fc^*^=kFc[1+0.001xFc^2^\l^3^/sin(2\q)]^-1/4^
_refine_ls_extinction_method 'SHELXL-2018/3 (Sheldrick 2018)'
_refine_ls_goodness_of_fit_ref 1.060
_refine_ls_hydrogen_treatment constr
_refine_ls_matrix_type full
_refine_ls_number_parameters 256
_refine_ls_number_reflns 4047
_refine_ls_number_restraints 0
_refine_ls_restrained_S_all 1.060
_refine_ls_R_factor_all 0.0763
_refine_ls_R_factor_gt 0.0676
_refine_ls_shift/su_max 0.000
_refine_ls_shift/su_mean 0.000
_refine_ls_structure_factor_coef Fsqd
_refine_ls_weighting_details 'w=1/[\s^2^(Fo^2^)+(0.1366P)^2^+0.2980P] where P=(Fo^2^+2Fc^2^)/3'
_refine_ls_weighting_scheme calc
_refine_ls_wR_factor_gt 0.2005
_refine_ls_wR_factor_ref 0.2202
_reflns_Friedel_coverage 0.000
_reflns_number_gt 3384
_reflns_number_total 4047
_reflns_threshold_expression 'I > 2\s(I)'
_cod_data_source_file d3ra02553e2.cif
_cod_data_source_block 4g
_cod_original_sg_symbol_H-M 'P 21/c'
_cod_database_code 7246855
_shelx_shelxl_version_number 2018/3
_shelx_space_group_comment
;
The symmetry employed for this shelxl refinement is uniquely defined
by the following loop, which should always be used as a source of
symmetry information in preference to the above space-group names.
They are only intended as comments.
;
_shelx_estimated_absorpt_t_min 0.762
_shelx_estimated_absorpt_t_max 0.802

loop_
_space_group_symop_operation_xyz
'x, y, z'
'x, -y+1/2, z+1/2'
'-x, -y, -z'
'-x, y-1/2, -z-1/2'

loop_
_atom_site_label
_atom_site_type_symbol
_atom_site_fract_x
_atom_site_fract_y
_atom_site_fract_z
_atom_site_U_iso_or_equiv
_atom_site_adp_type
_atom_site_occupancy
_atom_site_site_symmetry_order
_atom_site_calc_flag
_atom_site_refinement_flags_posn
_atom_site_refinement_flags_adp
_atom_site_refinement_flags_occupancy
_atom_site_disorder_assembly
_atom_site_disorder_group
Cl1 Cl 0.74923(5) -0.29369(10) 0.32157(4) 0.0814(3) Uani 1 1 d . . . . .
C2 C 0.77478(18) -0.1941(3) 0.41221(14) 0.0580(5) Uani 1 1 d . . . . .
C3 C 0.70063(16) -0.1470(3) 0.44246(14) 0.0616(5) Uani 1 1 d . . . . .
H3 H 0.636996 -0.164993 0.414302 0.074 Uiso 1 1 calc R U . . .
C4 C 0.72257(15) -0.0726(3) 0.51525(14) 0.0587(5) Uani 1 1 d . . . . .
H4 H 0.673048 -0.038655 0.535795 0.070 Uiso 1 1 calc R U . . .
C5 C 0.81794(15) -0.0475(2) 0.55869(13) 0.0526(5) Uani 1 1 d . . . . .
C6 C 0.83930(15) 0.0229(3) 0.63861(12) 0.0515(5) Uani 1 1 d . . . . .
N7 N 0.76684(12) 0.0915(2) 0.66026(11) 0.0535(4) Uani 1 1 d . . . . .
C8 C 0.78643(14) 0.1546(2) 0.73249(13) 0.0516(5) Uani 1 1 d . . . . .
N9 N 0.87756(12) 0.1469(2) 0.78453(11) 0.0524(4) Uani 1 1 d . . . . .
N10 N 0.88212(14) 0.2209(3) 0.85488(13) 0.0613(5) Uani 1 1 d . . . . .
C11 C 0.79235(17) 0.2715(3) 0.84685(16) 0.0610(6) Uani 1 1 d . . . . .
H11 H 0.773246 0.326043 0.886355 0.073 Uiso 1 1 calc R U . . .
C12 C 0.72903(16) 0.2358(3) 0.77379(14) 0.0558(5) Uani 1 1 d . . . . .
C13 C 0.62685(18) 0.2718(3) 0.74769(16) 0.0621(6) Uani 1 1 d . . . . .
O14 O 0.59373(13) 0.3080(3) 0.80895(13) 0.0842(6) Uani 1 1 d . . . . .
C15 C 0.4915(2) 0.3369(7) 0.7936(2) 0.1060(12) Uani 1 1 d . . . . .
H15A H 0.475700 0.450297 0.772584 0.127 Uiso 1 1 calc R U . . .
H15B H 0.456524 0.255501 0.755359 0.127 Uiso 1 1 calc R U . . .
C16 C 0.4637(3) 0.3191(8) 0.8645(3) 0.1277(18) Uani 1 1 d . . . . .
H16A H 0.395558 0.335629 0.853799 0.191 Uiso 1 1 calc R U . . .
H16B H 0.496719 0.402485 0.901645 0.191 Uiso 1 1 calc R U . . .
H16C H 0.480212 0.207215 0.885582 0.191 Uiso 1 1 calc R U . . .
O17 O 0.57652(16) 0.2678(4) 0.68135(14) 0.0934(7) Uani 1 1 d . . . . .
C18 C 0.95264(14) 0.0686(3) 0.76564(13) 0.0521(5) Uani 1 1 d . . . . .
C19 C 0.93318(15) 0.0091(3) 0.69073(13) 0.0541(5) Uani 1 1 d . . . . .
H19 H 0.981994 -0.041028 0.673720 0.065 Uiso 1 1 calc R U . . .
C20 C 1.04606(15) 0.0437(3) 0.82419(13) 0.0534(5) Uani 1 1 d . . . . .
C21 C 1.13054(16) 0.0650(3) 0.80256(15) 0.0609(5) Uani 1 1 d . . . . .
H21 H 1.127764 0.103211 0.752667 0.073 Uiso 1 1 calc R U . . .
C22 C 1.21863(17) 0.0297(3) 0.85467(16) 0.0680(6) Uani 1 1 d . . . . .
H22 H 1.274496 0.046138 0.839483 0.082 Uiso 1 1 calc R U . . .
C23 C 1.22524(18) -0.0296(3) 0.92913(16) 0.0682(6) Uani 1 1 d . . . . .
C24 C 1.3219(2) -0.0744(5) 0.9841(2) 0.0916(10) Uani 1 1 d . . . . .
H24A H 1.314091 -0.102765 1.034344 0.137 Uiso 1 1 calc R U . . .
H24B H 1.364500 0.021116 0.989117 0.137 Uiso 1 1 calc R U . . .
H24C H 1.348503 -0.170047 0.963831 0.137 Uiso 1 1 calc R U . . .
C25 C 1.1409(2) -0.0495(3) 0.95043(16) 0.0723(7) Uani 1 1 d . . . . .
H25 H 1.144017 -0.089319 1.000144 0.087 Uiso 1 1 calc R U . . .
C26 C 1.05218(18) -0.0119(3) 0.89976(14) 0.0638(6) Uani 1 1 d . . . . .
H26 H 0.996710 -0.023595 0.915956 0.077 Uiso 1 1 calc R U . . .
C27 C 0.89062(16) -0.0937(3) 0.52559(14) 0.0599(5) Uani 1 1 d . . . . .
H27 H 0.954456 -0.075727 0.553248 0.072 Uiso 1 1 calc R U . . .
C28 C 0.86950(17) -0.1659(3) 0.45223(15) 0.0628(6) Uani 1 1 d . . . . .
H28 H 0.918512 -0.195026 0.430182 0.075 Uiso 1 1 calc R U . . .

loop_
_atom_site_aniso_label
_atom_site_aniso_U_11
_atom_site_aniso_U_22
_atom_site_aniso_U_33
_atom_site_aniso_U_23
_atom_site_aniso_U_13
_atom_site_aniso_U_12
Cl1 0.0780(5) 0.0977(6) 0.0687(4) -0.0218(3) 0.0203(3) -0.0067(3)
C2 0.0600(12) 0.0569(11) 0.0572(12) 0.0012(8) 0.0165(9) -0.0003(8)
C3 0.0508(11) 0.0704(13) 0.0626(12) 0.0013(10) 0.0139(9) -0.0027(9)
C4 0.0489(10) 0.0682(12) 0.0620(12) 0.0017(9) 0.0203(9) 0.0017(9)
C5 0.0496(10) 0.0501(10) 0.0593(11) 0.0032(8) 0.0170(8) 0.0020(8)
C6 0.0482(10) 0.0503(9) 0.0587(11) 0.0024(8) 0.0192(8) 0.0009(7)
N7 0.0479(9) 0.0538(9) 0.0620(10) 0.0015(7) 0.0206(7) 0.0005(7)
C8 0.0468(10) 0.0488(9) 0.0630(11) 0.0025(8) 0.0214(8) -0.0001(7)
N9 0.0455(8) 0.0545(9) 0.0610(10) -0.0046(7) 0.0211(7) -0.0014(6)
N10 0.0520(10) 0.0681(11) 0.0659(11) -0.0144(8) 0.0198(8) 0.0003(8)
C11 0.0560(12) 0.0619(12) 0.0715(14) -0.0118(10) 0.0283(10) -0.0019(9)
C12 0.0493(11) 0.0551(10) 0.0681(13) -0.0009(9) 0.0247(9) 0.0015(8)
C13 0.0561(12) 0.0633(12) 0.0721(14) -0.0027(10) 0.0261(11) 0.0064(9)
O14 0.0526(10) 0.1234(17) 0.0823(13) -0.0134(11) 0.0281(9) 0.0144(9)
C15 0.0579(16) 0.156(3) 0.110(3) -0.004(2) 0.0321(16) 0.0330(18)
C16 0.0652(19) 0.207(5) 0.125(3) -0.008(3) 0.049(2) 0.006(2)
O17 0.0630(12) 0.139(2) 0.0786(13) -0.0005(12) 0.0198(10) 0.0224(12)
C18 0.0443(9) 0.0522(10) 0.0625(11) -0.0012(8) 0.0191(8) 0.0010(7)
C19 0.0471(10) 0.0569(11) 0.0610(11) -0.0039(8) 0.0195(8) 0.0022(8)
C20 0.0485(10) 0.0543(10) 0.0583(11) -0.0054(8) 0.0159(8) 0.0001(8)
C21 0.0504(11) 0.0701(13) 0.0636(12) -0.0048(10) 0.0179(9) 0.0006(9)
C22 0.0474(11) 0.0771(14) 0.0793(16) -0.0141(12) 0.0173(10) 0.0021(10)
C23 0.0606(13) 0.0636(13) 0.0723(15) -0.0146(11) 0.0046(10) 0.0096(10)
C24 0.0709(17) 0.093(2) 0.095(2) -0.0123(16) -0.0029(15) 0.0197(15)
C25 0.0754(16) 0.0742(15) 0.0630(13) 0.0000(11) 0.0121(11) 0.0124(12)
C26 0.0587(12) 0.0700(13) 0.0657(13) 0.0028(10) 0.0221(10) 0.0024(10)
C27 0.0488(10) 0.0698(12) 0.0623(12) -0.0046(10) 0.0172(9) 0.0005(9)
C28 0.0572(12) 0.0699(13) 0.0656(13) -0.0037(10) 0.0240(10) 0.0053(10)

loop_
_atom_type_symbol
_atom_type_description
_atom_type_scat_dispersion_real
_atom_type_scat_dispersion_imag
_atom_type_scat_source
C C 0.0181 0.0091 'International Tables Vol C Tables 4.2.6.8 and 6.1.1.4'
N N 0.0311 0.0180 'International Tables Vol C Tables 4.2.6.8 and 6.1.1.4'
O O 0.0492 0.0322 'International Tables Vol C Tables 4.2.6.8 and 6.1.1.4'
Cl Cl 0.3639 0.7018 'International Tables Vol C Tables 4.2.6.8 and 6.1.1.4'
H H 0.0000 0.0000 'International Tables Vol C Tables 4.2.6.8 and 6.1.1.4'

loop_
_geom_angle_atom_site_label_1
_geom_angle_atom_site_label_2
_geom_angle_atom_site_label_3
_geom_angle
_geom_angle_site_symmetry_1
_geom_angle_site_symmetry_3
_geom_angle_publ_flag
C28 C2 C3 121.6(2) . . ?
C28 C2 Cl1 118.62(19) . . ?
C3 C2 Cl1 119.74(18) . . ?
C2 C3 C4 118.8(2) . . ?
C3 C4 C5 121.2(2) . . ?
C27 C5 C4 118.3(2) . . ?
C27 C5 C6 121.75(19) . . ?
C4 C5 C6 119.89(19) . . ?
N7 C6 C19 121.9(2) . . ?
N7 C6 C5 117.42(18) . . ?
C19 C6 C5 120.57(18) . . ?
C6 N7 C8 117.21(18) . . ?
N7 C8 N9 122.54(18) . . ?
N7 C8 C12 132.5(2) . . ?
N9 C8 C12 105.00(19) . . ?
N10 N9 C18 125.19(18) . . ?
N10 N9 C8 113.01(17) . . ?
C18 N9 C8 121.78(18) . . ?
C11 N10 N9 103.34(19) . . ?
N10 C11 C12 114.2(2) . . ?
C11 C12 C8 104.5(2) . . ?
C11 C12 C13 127.4(2) . . ?
C8 C12 C13 128.2(2) . . ?
O17 C13 O14 123.4(2) . . ?
O17 C13 C12 126.5(2) . . ?
O14 C13 C12 110.0(2) . . ?
C13 O14 C15 117.2(2) . . ?
C16 C15 O14 109.8(3) . . ?
N9 C18 C19 115.50(19) . . ?
N9 C18 C20 121.30(19) . . ?
C19 C18 C20 123.13(19) . . ?
C18 C19 C6 120.88(19) . . ?
C21 C20 C26 118.7(2) . . ?
C21 C20 C18 119.5(2) . . ?
C26 C20 C18 121.7(2) . . ?
C22 C21 C20 120.5(2) . . ?
C21 C22 C23 121.2(2) . . ?
C25 C23 C22 118.0(2) . . ?
C25 C23 C24 121.6(3) . . ?
C22 C23 C24 120.4(3) . . ?
C26 C25 C23 121.8(3) . . ?
C25 C26 C20 119.8(2) . . ?
C28 C27 C5 121.0(2) . . ?
C2 C28 C27 119.0(2) . . ?

loop_
_geom_bond_atom_site_label_1
_geom_bond_atom_site_label_2
_geom_bond_distance
_geom_bond_site_symmetry_2
_geom_bond_publ_flag
Cl1 C2 1.742(2) . ?
C2 C28 1.377(3) . ?
C2 C3 1.379(3) . ?
C3 C4 1.379(3) . ?
C4 C5 1.398(3) . ?
C5 C27 1.390(3) . ?
C5 C6 1.480(3) . ?
C6 N7 1.328(3) . ?
C6 C19 1.423(3) . ?
N7 C8 1.336(3) . ?
C8 N9 1.389(3) . ?
C8 C12 1.407(3) . ?
N9 N10 1.369(3) . ?
N9 C18 1.370(3) . ?
N10 C11 1.328(3) . ?
C11 C12 1.399(4) . ?
C12 C13 1.450(3) . ?
C13 O17 1.207(4) . ?
C13 O14 1.340(3) . ?
O14 C15 1.446(3) . ?
C15 C16 1.437(6) . ?
C18 C19 1.370(3) . ?
C18 C20 1.475(3) . ?
C20 C21 1.390(3) . ?
C20 C26 1.397(3) . ?
C21 C22 1.383(3) . ?
C22 C23 1.386(4) . ?
C23 C25 1.384(4) . ?
C23 C24 1.512(3) . ?
C25 C26 1.383(4) . ?
C27 C28 1.381(3) . ?

loop_
_geom_torsion_atom_site_label_1
_geom_torsion_atom_site_label_2
_geom_torsion_atom_site_label_3
_geom_torsion_atom_site_label_4
_geom_torsion
_geom_torsion_site_symmetry_1
_geom_torsion_site_symmetry_2
_geom_torsion_site_symmetry_3
_geom_torsion_site_symmetry_4
_geom_torsion_publ_flag
C28 C2 C3 C4 -1.2(4) . . . . ?
Cl1 C2 C3 C4 178.21(18) . . . . ?
C2 C3 C4 C5 -1.1(4) . . . . ?
C3 C4 C5 C27 2.3(3) . . . . ?
C3 C4 C5 C6 -176.2(2) . . . . ?
C27 C5 C6 N7 168.2(2) . . . . ?
C4 C5 C6 N7 -13.3(3) . . . . ?
C27 C5 C6 C19 -14.8(3) . . . . ?
C4 C5 C6 C19 163.7(2) . . . . ?
C19 C6 N7 C8 2.9(3) . . . . ?
C5 C6 N7 C8 179.88(17) . . . . ?
C6 N7 C8 N9 -1.4(3) . . . . ?
C6 N7 C8 C12 179.4(2) . . . . ?
N7 C8 N9 N10 179.20(18) . . . . ?
C12 C8 N9 N10 -1.4(2) . . . . ?
N7 C8 N9 C18 -2.2(3) . . . . ?
C12 C8 N9 C18 177.15(19) . . . . ?
C18 N9 N10 C11 -177.2(2) . . . . ?
C8 N9 N10 C11 1.3(2) . . . . ?
N9 N10 C11 C12 -0.7(3) . . . . ?
N10 C11 C12 C8 -0.1(3) . . . . ?
N10 C11 C12 C13 178.7(2) . . . . ?
N7 C8 C12 C11 -179.8(2) . . . . ?
N9 C8 C12 C11 0.9(2) . . . . ?
N7 C8 C12 C13 1.3(4) . . . . ?
N9 C8 C12 C13 -178.0(2) . . . . ?
C11 C12 C13 O17 166.2(3) . . . . ?
C8 C12 C13 O17 -15.2(4) . . . . ?
C11 C12 C13 O14 -15.1(4) . . . . ?
C8 C12 C13 O14 163.5(2) . . . . ?
O17 C13 O14 C15 2.5(5) . . . . ?
C12 C13 O14 C15 -176.3(3) . . . . ?
C13 O14 C15 C16 161.5(4) . . . . ?
N10 N9 C18 C19 -177.45(19) . . . . ?
C8 N9 C18 C19 4.2(3) . . . . ?
N10 N9 C18 C20 5.5(3) . . . . ?
C8 N9 C18 C20 -172.86(18) . . . . ?
N9 C18 C19 C6 -2.7(3) . . . . ?
C20 C18 C19 C6 174.2(2) . . . . ?
N7 C6 C19 C18 -0.8(3) . . . . ?
C5 C6 C19 C18 -177.71(19) . . . . ?
N9 C18 C20 C21 -140.9(2) . . . . ?
C19 C18 C20 C21 42.3(3) . . . . ?
N9 C18 C20 C26 43.5(3) . . . . ?
C19 C18 C20 C26 -133.3(2) . . . . ?
C26 C20 C21 C22 0.8(3) . . . . ?
C18 C20 C21 C22 -175.0(2) . . . . ?
C20 C21 C22 C23 0.9(4) . . . . ?
C21 C22 C23 C25 -1.2(4) . . . . ?
C21 C22 C23 C24 177.4(3) . . . . ?
C22 C23 C25 C26 -0.1(4) . . . . ?
C24 C23 C25 C26 -178.7(3) . . . . ?
C23 C25 C26 C20 1.7(4) . . . . ?
C21 C20 C26 C25 -2.0(4) . . . . ?
C18 C20 C26 C25 173.7(2) . . . . ?
C4 C5 C27 C28 -1.3(4) . . . . ?
C6 C5 C27 C28 177.2(2) . . . . ?
C3 C2 C28 C27 2.2(4) . . . . ?
Cl1 C2 C28 C27 -177.24(19) . . . . ?
C5 C27 C28 C2 -0.9(4) . . . . ?
